data_2226340
loop_
_publ_author_name
'Gao, Feng'
'Zhu, Shou-An'
'Xiong, Shi-Jun'

_publ_section_title
;
 3-Deoxyaconitine from the root of <i>Aconitum Carmichaeli</i> Debx.
;
_journal_coeditor_code XU2759
_journal_issue 6
_journal_name_full 'Acta Crystallographica Section E'
_journal_page_first o1342
_journal_paper_doi 10.1107/S1600536810016922
_journal_volume 66
_journal_year 2010
_chemical_formula_iupac 'C34 H47 N O10'
_chemical_formula_moiety 'C34 H47 N O10'
_chemical_formula_sum 'C34 H47 N O10'
_chemical_formula_weight 629.73
_chemical_name_common 3-Deoxyaconitine
_chemical_name_systematic
;
8\b-acetoxy-14\a-benzoyloxy-<i>N</i>-ethyl-13\b,15\a-dihydroxy-1\a,6\a,16\b-
trimethoxy-4\b-methoxymethyleneaconitane
;
_space_group_IT_number 19
_symmetry_cell_setting orthorhombic
_symmetry_space_group_name_Hall 'P 2ac 2ab'
_symmetry_space_group_name_H-M 'P 21 21 21'
_atom_sites_solution_hydrogens geom
_atom_sites_solution_primary direct
_atom_sites_solution_secondary difmap
_audit_creation_method SHELXL-97
_cell_angle_alpha 90.00
_cell_angle_beta 90.00
_cell_angle_gamma 90.00
_cell_formula_units_Z 4
_cell_length_a 12.039(3)
_cell_length_b 15.805(4)
_cell_length_c 17.320(3)
_cell_measurement_reflns_used 25
_cell_measurement_temperature 292(2)
_cell_measurement_theta_max 7.57
_cell_measurement_theta_min 4.32
_cell_volume 3295.6(13)
_computing_cell_refinement 'DIFRAC (Flack <i>et al.</i>,  1992)'
_computing_data_collection 'DIFRAC (Flack <i>et al.</i>,  1992)'
_computing_data_reduction 'NRCVAX (Gabe <i>et al.</i>,  1989)'
_computing_molecular_graphics 'ORTEP-3 for Windows (Farrugia, 1997)'
_computing_publication_material 'WinGX (Farrugia, 1999)'
_computing_structure_refinement 'SHELXL97 (Sheldrick, 2008)'
_computing_structure_solution 'SHELXS97 (Sheldrick, 2008)'
_diffrn_ambient_temperature 292(2)
_diffrn_measured_fraction_theta_full 0.995
_diffrn_measured_fraction_theta_max 0.995
_diffrn_measurement_device_type 'Enraf--Nonius CAD-4'
_diffrn_measurement_method \w/2\q
_diffrn_radiation_monochromator graphite
_diffrn_radiation_source 'fine-focus sealed tube'
_diffrn_radiation_type MoK\a
_diffrn_radiation_wavelength 0.71073
_diffrn_reflns_av_R_equivalents 0.0059
_diffrn_reflns_av_sigmaI/netI 0.0530
_diffrn_reflns_limit_h_max 14
_diffrn_reflns_limit_h_min -1
_diffrn_reflns_limit_k_max 18
_diffrn_reflns_limit_k_min -5
_diffrn_reflns_limit_l_max 20
_diffrn_reflns_limit_l_min -2
_diffrn_reflns_number 3323
_diffrn_reflns_theta_full 25.20
_diffrn_reflns_theta_max 25.20
_diffrn_reflns_theta_min 1.74
_diffrn_standards_decay_% 3.263
_diffrn_standards_interval_count 300
_diffrn_standards_number 3
_exptl_absorpt_coefficient_mu 0.093
_exptl_absorpt_correction_type none
_exptl_crystal_colour colourless
_exptl_crystal_density_diffrn 1.269
_exptl_crystal_density_method 'not measured'
_exptl_crystal_description block
_exptl_crystal_F_000 1352
_exptl_crystal_size_max 0.58
_exptl_crystal_size_mid 0.52
_exptl_crystal_size_min 0.42
_refine_diff_density_max 0.641
_refine_diff_density_min -0.420
_refine_ls_extinction_method none
_refine_ls_goodness_of_fit_ref 0.972
_refine_ls_hydrogen_treatment constr
_refine_ls_matrix_type full
_refine_ls_number_parameters 395
_refine_ls_number_reflns 3317
_refine_ls_number_restraints 3
_refine_ls_restrained_S_all 0.972
_refine_ls_R_factor_all 0.1547
_refine_ls_R_factor_gt 0.0756
_refine_ls_shift/su_max 0.003
_refine_ls_shift/su_mean 0.000
_refine_ls_structure_factor_coef Fsqd
_refine_ls_weighting_details 'calc w=1/[\s^2^(Fo^2^)+(0.1607P)^2^+0.0000P] where P=(Fo^2^+2Fc^2^)/3'
_refine_ls_weighting_scheme calc
_refine_ls_wR_factor_gt 0.2081
_refine_ls_wR_factor_ref 0.2454
_reflns_number_gt 1669
_reflns_number_total 3317
_reflns_threshold_expression I>2sigma(I)
_cod_data_source_file xu2759.cif
_cod_data_source_block I
_cod_depositor_comments
;
The following automatic conversions were performed:
'_symmetry_cell_setting' value 'Orthorhombic' changed to 'orthorhombic'
according to '/home/saulius/struct/CIF-dictionaries/cif_core.dic'
dictionary named 'cif_core.dic' version 2.4.1 from 2010-06-29.

Automatic conversion script
Id: cif_fix_enum 1527 2010-12-29 10:47:43Z saulius 
;
_cod_original_cell_volume 3295.5(13)
_cod_database_code 2226340
_cod_database_fobs_code 2226340

loop_
_symmetry_equiv_pos_as_xyz
'x, y, z'
'x+1/2, -y+1/2, -z'
'-x, y+1/2, -z+1/2'
'-x+1/2, -y, z+1/2'

loop_
_atom_site_type_symbol
_atom_site_label
_atom_site_fract_x
_atom_site_fract_y
_atom_site_fract_z
_atom_site_U_iso_or_equiv
_atom_site_adp_type
_atom_site_calc_flag
_atom_site_refinement_flags
_atom_site_occupancy
_atom_site_disorder_assembly
_atom_site_disorder_group
O O1 0.0042(5) 0.5837(4) 0.1632(4) 0.098(2) Uani d D 1 . .
O O2 0.3230(5) 0.6590(3) -0.0985(3) 0.0716(15) Uani d . 1 . .
O O3 0.1594(6) 0.4053(4) 0.1289(4) 0.0941(19) Uani d D 1 . .
O O4 0.7008(5) 0.6091(4) 0.0024(3) 0.0801(16) Uani d . 1 . .
H H4O 0.7475 0.5761 -0.0195 0.120 Uiso d R 1 . .
O O5 0.4878(5) 0.3582(3) -0.0478(3) 0.0765(16) Uani d . 1 . .
H H5O 0.4653 0.3089 -0.0309 0.115 Uiso d R 1 . .
O O6 0.7160(5) 0.4502(4) -0.0251(3) 0.0810(16) Uani d . 1 . .
O O7 0.6524(4) 0.4866(3) 0.1332(3) 0.0657(13) Uani d . 1 . .
O O8 0.6094(6) 0.5188(4) 0.2555(4) 0.097(2) Uani d . 1 . .
O O9 0.4517(4) 0.3843(3) 0.1433(3) 0.0662(14) Uani d . 1 . .
O O10 0.4394(6) 0.2592(3) 0.0814(4) 0.0903(18) Uani d . 1 . .
N N1 0.1910(6) 0.4752(4) -0.0645(4) 0.0707(18) Uani d . 1 . .
C C1 0.2542(6) 0.6538(4) -0.0315(4) 0.0600(18) Uani d . 1 . .
H H1 0.2678 0.7044 -0.0002 0.072 Uiso calc R 1 . .
C C2 0.1342(6) 0.6562(5) -0.0579(5) 0.072(2) Uani d . 1 . .
H H2A 0.1243 0.6177 -0.1010 0.086 Uiso calc R 1 . .
H H2B 0.1159 0.7128 -0.0754 0.086 Uiso calc R 1 . .
C C3 0.0569(7) 0.6311(5) 0.0073(6) 0.079(2) Uani d . 1 . .
H H3A 0.0601 0.6742 0.0472 0.095 Uiso calc R 1 . .
H H3B -0.0186 0.6295 -0.0121 0.095 Uiso calc R 1 . .
C C4 0.0844(6) 0.5465(5) 0.0428(4) 0.067(2) Uani d . 1 . .
C C5 0.2014(6) 0.5512(5) 0.0806(4) 0.0605(18) Uani d . 1 . .
H H5 0.2018 0.5931 0.1223 0.073 Uiso calc R 1 . .
C C6 0.2419(6) 0.4646(5) 0.1107(5) 0.065(2) Uani d . 1 . .
H H6 0.2873 0.4742 0.1569 0.078 Uiso calc R 1 . .
C C7 0.3190(6) 0.4311(5) 0.0448(4) 0.0615(19) Uani d . 1 . .
H H7 0.3003 0.3724 0.0319 0.074 Uiso calc R 1 . .
C C8 0.4374(6) 0.4373(4) 0.0720(4) 0.0560(17) Uani d . 1 . .
C C9 0.4578(6) 0.5269(4) 0.1040(4) 0.0593(18) Uani d . 1 . .
H H9 0.4291 0.5311 0.1568 0.071 Uiso calc R 1 . .
C C10 0.4051(6) 0.5967(4) 0.0526(4) 0.0573(18) Uani d . 1 . .
H H10 0.3966 0.6474 0.0846 0.069 Uiso calc R 1 . .
C C11 0.2878(6) 0.5758(4) 0.0169(4) 0.0528(17) Uani d . 1 . .
C C12 0.4988(6) 0.6149(4) -0.0071(4) 0.0627(19) Uani d . 1 . .
H H12A 0.4753 0.5985 -0.0586 0.075 Uiso calc R 1 . .
H H12B 0.5171 0.6747 -0.0075 0.075 Uiso calc R 1 . .
C C13 0.5991(6) 0.5623(5) 0.0184(4) 0.0603(18) Uani d . 1 . .
C C14 0.5799(6) 0.5508(5) 0.1023(4) 0.0607(19) Uani d . 1 . .
H H14 0.5914 0.6044 0.1295 0.073 Uiso calc R 1 . .
C C15 0.5311(6) 0.4083(5) 0.0126(4) 0.0616(19) Uani d . 1 . .
H H15 0.5822 0.3719 0.0416 0.074 Uiso calc R 1 . .
C C16 0.6017(7) 0.4775(5) -0.0235(4) 0.066(2) Uani d . 1 . .
H H16 0.5767 0.4863 -0.0767 0.079 Uiso calc R 1 . .
C C17 0.2933(7) 0.4900(4) -0.0239(4) 0.0599(19) Uani d . 1 . .
H H17 0.3556 0.4894 -0.0604 0.072 Uiso calc R 1 . .
C C18 -0.0072(7) 0.5272(5) 0.1004(5) 0.081(2) Uani d . 1 . .
H H18A -0.0794 0.5344 0.0763 0.097 Uiso calc R 1 . .
H H18B -0.0011 0.4693 0.1183 0.097 Uiso calc R 1 . .
C C19 0.0878(7) 0.4761(5) -0.0181(5) 0.080(2) Uani d . 1 . .
H H19A 0.0801 0.4219 0.0077 0.096 Uiso calc R 1 . .
H H19B 0.0249 0.4827 -0.0525 0.096 Uiso calc R 1 . .
C C20 0.2009(12) 0.4007(9) -0.1144(6) 0.143(2) Uani d D 1 . .
H H20A 0.1567 0.3551 -0.0929 0.172 Uiso calc R 1 . .
H H20B 0.2778 0.3823 -0.1151 0.172 Uiso calc R 1 . .
C C21 0.1628(12) 0.4177(9) -0.1978(6) 0.143(2) Uani d D 1 . .
H H21A 0.0932 0.4473 -0.1971 0.215 Uiso calc R 1 . .
H H21B 0.1539 0.3648 -0.2245 0.215 Uiso calc R 1 . .
H H21C 0.2175 0.4514 -0.2239 0.215 Uiso calc R 1 . .
C C22 0.3336(8) 0.7427(5) -0.1300(5) 0.084(2) Uani d . 1 . .
H H22A 0.2661 0.7578 -0.1561 0.126 Uiso calc R 1 . .
H H22B 0.3943 0.7439 -0.1659 0.126 Uiso calc R 1 . .
H H22C 0.3474 0.7822 -0.0890 0.126 Uiso calc R 1 . .
C C23 -0.0678(9) 0.5696(9) 0.2290(5) 0.143(2) Uani d D 1 . .
H H23A -0.1428 0.5838 0.2154 0.215 Uiso calc R 1 . .
H H23B -0.0440 0.6043 0.2713 0.215 Uiso calc R 1 . .
H H23C -0.0643 0.5111 0.2438 0.215 Uiso calc R 1 . .
C C24 0.1575(13) 0.3699(8) 0.2060(5) 0.143(2) Uani d D 1 . .
H H24A 0.2245 0.3851 0.2327 0.215 Uiso calc R 1 . .
H H24B 0.1523 0.3093 0.2028 0.215 Uiso calc R 1 . .
H H24C 0.0945 0.3916 0.2336 0.215 Uiso calc R 1 . .
C C25 0.4466(7) 0.2997(5) 0.1407(6) 0.076(2) Uani d . 1 . .
C C26 0.4554(10) 0.2620(6) 0.2188(5) 0.106(3) Uani d . 1 . .
H H26A 0.4266 0.2054 0.2178 0.159 Uiso calc R 1 . .
H H26B 0.4133 0.2954 0.2547 0.159 Uiso calc R 1 . .
H H26C 0.5319 0.2609 0.2344 0.159 Uiso calc R 1 . .
C C27 0.6552(7) 0.4755(5) 0.2098(5) 0.071(2) Uani d . 1 . .
C C28 0.7279(7) 0.4016(5) 0.2299(4) 0.066(2) Uani d . 1 . .
C C29 0.7361(9) 0.3785(6) 0.3065(5) 0.086(3) Uani d . 1 . .
H H29 0.6988 0.4096 0.3440 0.104 Uiso calc R 1 . .
C C30 0.8009(9) 0.3079(6) 0.3281(6) 0.094(3) Uani d . 1 . .
H H30 0.8066 0.2916 0.3796 0.113 Uiso calc R 1 . .
C C31 0.8551(8) 0.2644(6) 0.2714(6) 0.087(3) Uani d . 1 . .
H H31 0.8986 0.2180 0.2845 0.104 Uiso calc R 1 . .
C C32 0.8465(9) 0.2878(6) 0.1959(5) 0.087(3) Uani d . 1 . .
H H32 0.8846 0.2571 0.1585 0.104 Uiso calc R 1 . .
C C33 0.7841(7) 0.3543(5) 0.1741(5) 0.073(2) Uani d . 1 . .
H H33 0.7783 0.3686 0.1221 0.088 Uiso calc R 1 . .
C C34 0.7429(9) 0.3915(7) -0.0847(6) 0.107(3) Uani d . 1 . .
H H34A 0.7078 0.3382 -0.0742 0.160 Uiso calc R 1 . .
H H34B 0.8220 0.3839 -0.0867 0.160 Uiso calc R 1 . .
H H34C 0.7171 0.4129 -0.1334 0.160 Uiso calc R 1 . .

loop_
_atom_site_aniso_label
_atom_site_aniso_U_11
_atom_site_aniso_U_22
_atom_site_aniso_U_33
_atom_site_aniso_U_12
_atom_site_aniso_U_13
_atom_site_aniso_U_23
O1 0.082(4) 0.111(5) 0.101(4) -0.021(4) 0.031(4) -0.007(4)
O2 0.082(4) 0.070(3) 0.062(3) 0.010(3) 0.005(3) 0.012(3)
O3 0.094(5) 0.080(4) 0.107(4) -0.008(4) 0.011(4) 0.013(4)
O4 0.060(3) 0.085(4) 0.095(4) -0.007(3) 0.002(3) 0.013(3)
O5 0.088(4) 0.066(3) 0.076(3) 0.003(3) -0.003(3) -0.022(3)
O6 0.064(4) 0.095(4) 0.084(4) 0.016(3) 0.008(3) 0.006(3)
O7 0.067(3) 0.075(3) 0.055(3) 0.010(3) -0.011(2) 0.004(3)
O8 0.113(5) 0.107(5) 0.071(4) 0.035(4) -0.006(4) -0.024(3)
O9 0.075(4) 0.061(3) 0.063(3) 0.008(3) -0.001(3) 0.005(2)
O10 0.103(5) 0.060(3) 0.107(4) -0.002(3) -0.009(4) 0.010(3)
N1 0.084(5) 0.056(4) 0.072(4) -0.002(4) -0.013(4) -0.024(3)
C1 0.070(5) 0.054(4) 0.056(4) 0.009(4) 0.005(4) -0.001(3)
C2 0.062(5) 0.077(5) 0.076(5) 0.011(4) -0.011(4) 0.015(4)
C3 0.051(4) 0.073(5) 0.112(7) 0.008(4) -0.003(5) 0.002(5)
C4 0.053(5) 0.076(5) 0.074(5) -0.002(4) -0.004(4) 0.000(4)
C5 0.059(4) 0.060(4) 0.063(4) -0.004(4) -0.001(4) 0.002(4)
C6 0.061(5) 0.063(4) 0.070(4) -0.008(4) -0.003(4) 0.007(4)
C7 0.074(5) 0.052(4) 0.059(4) 0.001(4) -0.007(4) -0.007(3)
C8 0.059(4) 0.053(4) 0.057(4) 0.000(4) -0.009(4) 0.003(3)
C9 0.062(5) 0.066(4) 0.050(4) 0.002(4) 0.000(3) 0.003(3)
C10 0.065(5) 0.046(4) 0.061(4) 0.004(4) -0.011(4) -0.006(3)
C11 0.061(4) 0.048(4) 0.049(4) 0.001(3) 0.004(3) -0.004(3)
C12 0.067(5) 0.052(4) 0.069(5) -0.006(4) 0.003(4) 0.005(4)
C13 0.059(5) 0.063(4) 0.060(4) -0.009(4) -0.001(4) 0.012(4)
C14 0.057(5) 0.058(4) 0.068(4) -0.003(4) -0.011(4) -0.009(4)
C15 0.066(5) 0.062(4) 0.056(4) 0.009(4) -0.008(4) -0.014(4)
C16 0.072(5) 0.073(5) 0.052(4) 0.011(4) -0.003(4) 0.003(4)
C17 0.071(5) 0.054(4) 0.055(4) 0.005(4) -0.008(4) -0.006(3)
C18 0.063(5) 0.073(5) 0.107(7) -0.009(4) -0.017(5) 0.003(5)
C19 0.063(6) 0.077(5) 0.100(6) -0.005(4) -0.032(5) -0.003(5)
C20 0.156(6) 0.139(6) 0.135(5) -0.016(5) -0.006(5) 0.005(4)
C21 0.156(6) 0.139(6) 0.135(5) -0.016(5) -0.006(5) 0.005(4)
C22 0.084(6) 0.089(6) 0.078(5) -0.003(5) 0.007(5) 0.014(5)
C23 0.156(6) 0.139(6) 0.135(5) -0.016(5) -0.006(5) 0.005(4)
C24 0.156(6) 0.139(6) 0.135(5) -0.016(5) -0.006(5) 0.005(4)
C25 0.068(6) 0.060(5) 0.099(7) 0.001(4) -0.010(5) 0.006(5)
C26 0.131(9) 0.080(6) 0.107(7) 0.007(6) -0.012(7) 0.036(6)
C27 0.072(5) 0.070(5) 0.070(5) -0.013(5) -0.017(5) 0.001(4)
C28 0.064(5) 0.065(5) 0.069(5) -0.001(4) -0.014(4) -0.003(4)
C29 0.109(7) 0.087(6) 0.063(5) 0.016(6) -0.014(5) -0.001(4)
C30 0.122(8) 0.080(6) 0.079(6) 0.008(6) -0.025(6) 0.017(5)
C31 0.082(6) 0.073(5) 0.105(7) 0.007(5) -0.018(6) 0.000(6)
C32 0.101(7) 0.077(6) 0.083(6) 0.013(6) -0.002(5) -0.004(5)
C33 0.086(6) 0.074(5) 0.059(4) 0.004(5) -0.012(4) -0.001(4)
C34 0.098(8) 0.099(7) 0.124(8) 0.025(6) 0.026(7) -0.007(7)

loop_
_atom_type_symbol
_atom_type_description
_atom_type_scat_dispersion_real
_atom_type_scat_dispersion_imag
_atom_type_scat_source
C C 0.0033 0.0016 'International Tables Vol C Tables 4.2.6.8 and 6.1.1.4'
H H 0.0000 0.0000 'International Tables Vol C Tables 4.2.6.8 and 6.1.1.4'
N N 0.0061 0.0033 'International Tables Vol C Tables 4.2.6.8 and 6.1.1.4'
O O 0.0106 0.0060 'International Tables Vol C Tables 4.2.6.8 and 6.1.1.4'

loop_
_geom_angle_atom_site_label_1
_geom_angle_atom_site_label_2
_geom_angle_atom_site_label_3
_geom_angle_site_symmetry_1
_geom_angle_site_symmetry_3
_geom_angle
_geom_angle_publ_flag
C18 O1 C23 . . 116.7(7) ?
C1 O2 C22 . . 114.4(6) ?
C6 O3 C24 . . 118.5(8) ?
C13 O4 H4O . . 109.1 ?
C15 O5 H5O . . 111.5 ?
C34 O6 C16 . . 115.2(7) ?
C27 O7 C14 . . 118.3(6) ?
C25 O9 C8 . . 121.5(6) ?
C17 N1 C20 . . 110.4(7) ?
C17 N1 C19 . . 116.9(6) ?
C20 N1 C19 . . 113.3(8) ?
O2 C1 C2 . . 107.8(6) ?
O2 C1 C11 . . 109.5(5) ?
C2 C1 C11 . . 115.7(6) ?
O2 C1 H1 . . 107.9 ?
C2 C1 H1 . . 107.9 ?
C11 C1 H1 . . 107.9 ?
C1 C2 C3 . . 110.7(6) ?
C1 C2 H2A . . 109.5 ?
C3 C2 H2A . . 109.5 ?
C1 C2 H2B . . 109.5 ?
C3 C2 H2B . . 109.5 ?
H2A C2 H2B . . 108.1 ?
C4 C3 C2 . . 113.6(7) ?
C4 C3 H3A . . 108.8 ?
C2 C3 H3A . . 108.8 ?
C4 C3 H3B . . 108.8 ?
C2 C3 H3B . . 108.8 ?
H3A C3 H3B . . 107.7 ?
C3 C4 C18 . . 106.6(7) ?
C3 C4 C19 . . 111.7(7) ?
C18 C4 C19 . . 109.0(7) ?
C3 C4 C5 . . 109.2(6) ?
C18 C4 C5 . . 113.0(6) ?
C19 C4 C5 . . 107.4(6) ?
C6 C5 C4 . . 112.8(6) ?
C6 C5 C11 . . 104.4(6) ?
C4 C5 C11 . . 108.5(6) ?
C6 C5 H5 . . 110.3 ?
C4 C5 H5 . . 110.3 ?
C11 C5 H5 . . 110.3 ?
O3 C6 C5 . . 116.4(6) ?
O3 C6 C7 . . 110.9(6) ?
C5 C6 C7 . . 103.9(6) ?
O3 C6 H6 . . 108.4 ?
C5 C6 H6 . . 108.4 ?
C7 C6 H6 . . 108.4 ?
C8 C7 C17 . . 113.1(6) ?
C8 C7 C6 . . 108.1(6) ?
C17 C7 C6 . . 103.9(6) ?
C8 C7 H7 . . 110.5 ?
C17 C7 H7 . . 110.5 ?
C6 C7 H7 . . 110.5 ?
O9 C8 C7 . . 109.3(6) ?
O9 C8 C9 . . 101.4(5) ?
C7 C8 C9 . . 108.8(6) ?
O9 C8 C15 . . 106.9(5) ?
C7 C8 C15 . . 116.7(6) ?
C9 C8 C15 . . 112.6(6) ?
C14 C9 C8 . . 112.0(6) ?
C14 C9 C10 . . 102.0(6) ?
C8 C9 C10 . . 112.4(6) ?
C14 C9 H9 . . 110.1 ?
C8 C9 H9 . . 110.1 ?
C10 C9 H9 . . 110.1 ?
C9 C10 C12 . . 102.5(6) ?
C9 C10 C11 . . 116.3(6) ?
C12 C10 C11 . . 115.2(5) ?
C9 C10 H10 . . 107.4 ?
C12 C10 H10 . . 107.4 ?
C11 C10 H10 . . 107.4 ?
C17 C11 C1 . . 117.9(5) ?
C17 C11 C5 . . 97.7(6) ?
C1 C11 C5 . . 114.0(6) ?
C17 C11 C10 . . 109.1(6) ?
C1 C11 C10 . . 106.3(5) ?
C5 C11 C10 . . 111.7(5) ?
C13 C12 C10 . . 106.2(5) ?
C13 C12 H12A . . 110.5 ?
C10 C12 H12A . . 110.5 ?
C13 C12 H12B . . 110.5 ?
C10 C12 H12B . . 110.5 ?
H12A C12 H12B . . 108.7 ?
O4 C13 C14 . . 112.4(6) ?
O4 C13 C16 . . 109.7(6) ?
C14 C13 C16 . . 111.2(6) ?
O4 C13 C12 . . 109.4(6) ?
C14 C13 C12 . . 103.1(6) ?
C16 C13 C12 . . 110.9(6) ?
O7 C14 C13 . . 110.9(6) ?
O7 C14 C9 . . 113.9(6) ?
C13 C14 C9 . . 101.6(6) ?
O7 C14 H14 . . 110.1 ?
C13 C14 H14 . . 110.1 ?
C9 C14 H14 . . 110.1 ?
O5 C15 C16 . . 107.8(6) ?
O5 C15 C8 . . 112.2(6) ?
C16 C15 C8 . . 117.0(6) ?
O5 C15 H15 . . 106.4 ?
C16 C15 H15 . . 106.4 ?
C8 C15 H15 . . 106.4 ?
O6 C16 C15 . . 109.0(6) ?
O6 C16 C13 . . 107.0(6) ?
C15 C16 C13 . . 115.2(6) ?
O6 C16 H16 . . 108.5 ?
C15 C16 H16 . . 108.5 ?
C13 C16 H16 . . 108.5 ?
N1 C17 C11 . . 109.4(6) ?
N1 C17 C7 . . 116.9(6) ?
C11 C17 C7 . . 100.8(5) ?
N1 C17 H17 . . 109.8 ?
C11 C17 H17 . . 109.8 ?
C7 C17 H17 . . 109.8 ?
O1 C18 C4 . . 107.9(6) ?
O1 C18 H18A . . 110.1 ?
C4 C18 H18A . . 110.1 ?
O1 C18 H18B . . 110.1 ?
C4 C18 H18B . . 110.1 ?
H18A C18 H18B . . 108.4 ?
N1 C19 C4 . . 113.7(6) ?
N1 C19 H19A . . 108.8 ?
C4 C19 H19A . . 108.8 ?
N1 C19 H19B . . 108.8 ?
C4 C19 H19B . . 108.8 ?
H19A C19 H19B . . 107.7 ?
N1 C20 C21 . . 112.9(11) ?
N1 C20 H20A . . 109.0 ?
C21 C20 H20A . . 109.0 ?
N1 C20 H20B . . 109.0 ?
C21 C20 H20B . . 109.0 ?
H20A C20 H20B . . 107.8 ?
C20 C21 H21A . . 109.5 ?
C20 C21 H21B . . 109.5 ?
H21A C21 H21B . . 109.5 ?
C20 C21 H21C . . 109.5 ?
H21A C21 H21C . . 109.5 ?
H21B C21 H21C . . 109.5 ?
O2 C22 H22A . . 109.5 ?
O2 C22 H22B . . 109.5 ?
H22A C22 H22B . . 109.5 ?
O2 C22 H22C . . 109.5 ?
H22A C22 H22C . . 109.5 ?
H22B C22 H22C . . 109.5 ?
O1 C23 H23A . . 109.5 ?
O1 C23 H23B . . 109.5 ?
H23A C23 H23B . . 109.5 ?
O1 C23 H23C . . 109.5 ?
H23A C23 H23C . . 109.5 ?
H23B C23 H23C . . 109.5 ?
O3 C24 H24A . . 109.5 ?
O3 C24 H24B . . 109.5 ?
H24A C24 H24B . . 109.5 ?
O3 C24 H24C . . 109.5 ?
H24A C24 H24C . . 109.5 ?
H24B C24 H24C . . 109.5 ?
O10 C25 O9 . . 124.0(8) ?
O10 C25 C26 . . 124.4(8) ?
O9 C25 C26 . . 111.5(8) ?
C25 C26 H26A . . 109.5 ?
C25 C26 H26B . . 109.5 ?
H26A C26 H26B . . 109.5 ?
C25 C26 H26C . . 109.5 ?
H26A C26 H26C . . 109.5 ?
H26B C26 H26C . . 109.5 ?
O8 C27 O7 . . 125.2(8) ?
O8 C27 C28 . . 124.5(8) ?
O7 C27 C28 . . 110.2(8) ?
C29 C28 C33 . . 119.2(8) ?
C29 C28 C27 . . 118.1(8) ?
C33 C28 C27 . . 122.6(7) ?
C28 C29 C30 . . 120.3(9) ?
C28 C29 H29 . . 119.8 ?
C30 C29 H29 . . 119.8 ?
C31 C30 C29 . . 118.0(9) ?
C31 C30 H30 . . 121.0 ?
C29 C30 H30 . . 121.0 ?
C30 C31 C32 . . 121.2(9) ?
C30 C31 H31 . . 119.4 ?
C32 C31 H31 . . 119.4 ?
C33 C32 C31 . . 121.6(9) ?
C33 C32 H32 . . 119.2 ?
C31 C32 H32 . . 119.2 ?
C32 C33 C28 . . 119.6(8) ?
C32 C33 H33 . . 120.2 ?
C28 C33 H33 . . 120.2 ?
O6 C34 H34A . . 109.5 ?
O6 C34 H34B . . 109.5 ?
H34A C34 H34B . . 109.5 ?
O6 C34 H34C . . 109.5 ?
H34A C34 H34C . . 109.5 ?
H34B C34 H34C . . 109.5 ?

loop_
_geom_bond_atom_site_label_1
_geom_bond_atom_site_label_2
_geom_bond_site_symmetry_2
_geom_bond_distance
_geom_bond_publ_flag
O1 C18 . 1.413(10) ?
O1 C23 . 1.449(12) ?
O2 C1 . 1.427(9) ?
O2 C22 . 1.437(9) ?
O3 C6 . 1.401(9) ?
O3 C24 . 1.448(12) ?
O4 C13 . 1.457(9) ?
O4 H4O . 0.8549 ?
O5 C15 . 1.411(8) ?
O5 H5O . 0.8753 ?
O6 C34 . 1.425(11) ?
O6 C16 . 1.442(9) ?
O7 C27 . 1.338(9) ?
O7 C14 . 1.442(9) ?
O8 C27 . 1.183(10) ?
O9 C25 . 1.340(9) ?
O9 C8 . 1.501(8) ?
O10 C25 . 1.213(10) ?
N1 C17 . 1.437(9) ?
N1 C20 . 1.466(15) ?
N1 C19 . 1.480(11) ?
C1 C2 . 1.516(11) ?
C1 C11 . 1.544(10) ?
C1 H1 . 0.9800 ?
C2 C3 . 1.517(11) ?
C2 H2A . 0.9700 ?
C2 H2B . 0.9700 ?
C3 C4 . 1.508(11) ?
C3 H3A . 0.9700 ?
C3 H3B . 0.9700 ?
C4 C18 . 1.519(11) ?
C4 C19 . 1.534(12) ?
C4 C5 . 1.555(11) ?
C5 C6 . 1.543(10) ?
C5 C11 . 1.566(10) ?
C5 H5 . 0.9800 ?
C6 C7 . 1.565(11) ?
C6 H6 . 0.9800 ?
C7 C8 . 1.504(10) ?
C7 C17 . 1.542(10) ?
C7 H7 . 0.9800 ?
C8 C9 . 1.541(10) ?
C8 C15 . 1.594(11) ?
C9 C14 . 1.518(10) ?
C9 C10 . 1.553(9) ?
C9 H9 . 0.9800 ?
C10 C12 . 1.557(10) ?
C10 C11 . 1.577(10) ?
C10 H10 . 0.9800 ?
C11 C17 . 1.531(9) ?
C12 C13 . 1.531(10) ?
C12 H12A . 0.9700 ?
C12 H12B . 0.9700 ?
C13 C14 . 1.482(10) ?
C13 C16 . 1.525(11) ?
C14 H14 . 0.9800 ?
C15 C16 . 1.520(11) ?
C15 H15 . 0.9800 ?
C16 H16 . 0.9800 ?
C17 H17 . 0.9800 ?
C18 H18A . 0.9700 ?
C18 H18B . 0.9700 ?
C19 H19A . 0.9700 ?
C19 H19B . 0.9700 ?
C20 C21 . 1.539(15) ?
C20 H20A . 0.9700 ?
C20 H20B . 0.9700 ?
C21 H21A . 0.9600 ?
C21 H21B . 0.9600 ?
C21 H21C . 0.9600 ?
C22 H22A . 0.9600 ?
C22 H22B . 0.9600 ?
C22 H22C . 0.9600 ?
C23 H23A . 0.9600 ?
C23 H23B . 0.9600 ?
C23 H23C . 0.9600 ?
C24 H24A . 0.9600 ?
C24 H24B . 0.9600 ?
C24 H24C . 0.9600 ?
C25 C26 . 1.482(12) ?
C26 H26A . 0.9600 ?
C26 H26B . 0.9600 ?
C26 H26C . 0.9600 ?
C27 C28 . 1.501(12) ?
C28 C29 . 1.379(10) ?
C28 C33 . 1.397(11) ?
C29 C30 . 1.412(12) ?
C29 H29 . 0.9300 ?
C30 C31 . 1.365(13) ?
C30 H30 . 0.9300 ?
C31 C32 . 1.363(12) ?
C31 H31 . 0.9300 ?
C32 C33 . 1.345(12) ?
C32 H32 . 0.9300 ?
C33 H33 . 0.9300 ?
C34 H34A . 0.9600 ?
C34 H34B . 0.9600 ?
C34 H34C . 0.9600 ?

loop_
_geom_hbond_atom_site_label_D
_geom_hbond_atom_site_label_H
_geom_hbond_atom_site_label_A
_geom_hbond_site_symmetry_A
_geom_hbond_distance_DH
_geom_hbond_distance_HA
_geom_hbond_distance_DA
_geom_hbond_angle_DHA
O4 H4O O6 . 0.86 2.03 2.563(9) 120
O5 H5O O10 . 0.88 2.12 2.792(8) 133
C31 H31 O1 3_645 0.93 2.59 3.508(12) 171

loop_
_cod_related_entry_id
_cod_related_entry_database
_cod_related_entry_code
1 ChemSpider 30656104
